data_2020476
loop_
_publ_author_name
'Mac\'ias, Mario A.'
'Acosta, Lina M.'
'Sanabria, Carlos M.'
'Palma, Alirio'
'Roussel, Pascal'
'Gauthier, Gilles H.'
'Suescun, Leopoldo'

_publ_section_title
;
 Crystal structures of five new substituted tetrahydro-1-benzazepines with
 potential antiparasitic activity
;
_journal_issue 5
_journal_name_full 'Acta Crystallographica Section C'
_journal_page_first 363
_journal_page_last 372
_journal_paper_doi 10.1107/S2053229616004885
_journal_volume 72
_journal_year 2016
_chemical_formula_iupac 'C18 H18 F N O'
_chemical_formula_moiety 'C18 H18 F N O'
_chemical_formula_sum 'C18 H18 F N O'
_chemical_formula_weight 283.33
_chemical_name_systematic
;
7-Fluoro-<i>cis</i>-2-[(<i>E</i>)-styryl]-2,3,4,5-tetrahydro-1<i>H</i>-1-\
benzazepin-4-ol
;
_space_group_crystal_system orthorhombic
_space_group_IT_number 61
_space_group_name_Hall '-P 2ac 2ab'
_space_group_name_H-M_alt 'P b c a'
_symmetry_space_group_name_Hall '-P 2ac 2ab'
_symmetry_space_group_name_H-M 'P b c a'
_atom_sites_solution_hydrogens mixed
_atom_sites_solution_primary direct
_atom_sites_solution_secondary difmap
_audit_creation_method SHELXL-2014
_cell_angle_alpha 90
_cell_angle_beta 90
_cell_angle_gamma 90
_cell_formula_units_Z 8
_cell_length_a 7.5932(3)
_cell_length_b 7.5859(4)
_cell_length_c 51.010(3)
_cell_measurement_reflns_used 9770
_cell_measurement_temperature 100(2)
_cell_measurement_theta_max 29.829
_cell_measurement_theta_min 2.396
_cell_volume 2938.2(3)
_computing_cell_refinement
;
SAINT (Bruker, 2006)
;
_computing_data_collection
;
APEX2 (Bruker, 2006)
;
_computing_data_reduction
;
SAINT (Bruker, 2006)
;
_computing_molecular_graphics
;
Mercury (Macrae <i>et al.</i>,  2008)
;
_computing_publication_material
;
SHELXL2014 (Sheldrick, 2015)
;
_computing_structure_refinement
;
SHELXL2014 (Sheldrick, 2015)
;
_computing_structure_solution
;
SIR92 (Altomare <i>et al.</i>,  1994)
;
_diffrn_ambient_temperature 100(2)
_diffrn_measured_fraction_theta_full 0.998
_diffrn_measured_fraction_theta_max 0.857
_diffrn_measurement_device_type 'Bruker Kappa APEXII'
_diffrn_measurement_method '\p and \w scans'
_diffrn_radiation_type MoK\a
_diffrn_radiation_wavelength 0.71073
_diffrn_reflns_av_R_equivalents 0.0267
_diffrn_reflns_limit_h_max 10
_diffrn_reflns_limit_h_min -10
_diffrn_reflns_limit_k_max 10
_diffrn_reflns_limit_k_min -10
_diffrn_reflns_limit_l_max 69
_diffrn_reflns_limit_l_min -67
_diffrn_reflns_number 40696
_diffrn_reflns_theta_full 25.242
_diffrn_reflns_theta_max 30.281
_diffrn_reflns_theta_min 1.597
_exptl_absorpt_coefficient_mu 0.088
_exptl_absorpt_correction_T_max 0.98
_exptl_absorpt_correction_T_min 0.90
_exptl_absorpt_correction_type multi-scan
_exptl_absorpt_process_details
;
(SADABS; Bruker, 2006)
;
_exptl_crystal_colour less
_exptl_crystal_density_diffrn 1.281
_exptl_crystal_description parallelepiped
_exptl_crystal_F_000 1200
_exptl_crystal_size_max 0.30
_exptl_crystal_size_mid 0.25
_exptl_crystal_size_min 0.20
_refine_diff_density_max 0.324
_refine_diff_density_min -0.234
_refine_ls_extinction_method none
_refine_ls_goodness_of_fit_ref 1.087
_refine_ls_hydrogen_treatment mixed
_refine_ls_matrix_type full
_refine_ls_number_parameters 198
_refine_ls_number_reflns 3764
_refine_ls_number_restraints 0
_refine_ls_restrained_S_all 1.087
_refine_ls_R_factor_all 0.0502
_refine_ls_R_factor_gt 0.0450
_refine_ls_shift/su_max 0.001
_refine_ls_shift/su_mean 0.000
_refine_ls_structure_factor_coef Fsqd
_refine_ls_weighting_details 'w=1/[\s^2^(Fo^2^)+(0.0371P)^2^+2.0455P] where P=(Fo^2^+2Fc^2^)/3'
_refine_ls_weighting_scheme calc
_refine_ls_wR_factor_gt 0.1049
_refine_ls_wR_factor_ref 0.1077
_reflns_number_gt 3407
_reflns_number_total 3764
_reflns_threshold_expression 'I > 2\s(I)'
_cod_data_source_file wq3111sup1.cif
_cod_data_source_block Compound_4
_cod_depositor_comments 'Adding full bibliography for 2020473--2020478.cif.'
_cod_original_cell_volume 2938.2(2)
_cod_database_code 2020476
_cod_database_fobs_code 2020476
_shelx_space_group_comment
;
The symmetry employed for this shelxl refinement is uniquely defined
by the following loop, which should always be used as a source of
symmetry information in preference to the above space-group names.
They are only intended as comments.
;
_shelxl_version_number 2.014

loop_
_space_group_symop_operation_xyz
'x, y, z'
'x, -y+1/2, z+1/2'
'-x+1/2, -y, z+1/2'
'x+1/2, -y+1/2, -z'
'-x, -y, -z'
'-x, y-1/2, -z-1/2'
'x-1/2, y, -z-1/2'
'-x-1/2, y-1/2, z'

loop_
_atom_site_type_symbol
_atom_site_label
_atom_site_fract_x
_atom_site_fract_y
_atom_site_fract_z
_atom_site_U_iso_or_equiv
_atom_site_adp_type
_atom_site_calc_flag
_atom_site_occupancy
O O1 0.58993(12) 0.76036(12) 0.39113(2) 0.0191(2) Uani d 1
N N1 0.52091(13) 0.18488(14) 0.39564(2) 0.0147(2) Uani d 1
F F1 0.41254(14) 0.24707(13) 0.50268(2) 0.0359(2) Uani d 1
C C2 0.42190(15) 0.29702(16) 0.37707(2) 0.0149(2) Uani d 1
H H2 0.3001 0.3145 0.3841 0.018 Uiso calc 1
C C3 0.50905(16) 0.47789(16) 0.37386(2) 0.0159(2) Uani d 1
H H3A 0.6324 0.4595 0.3682 0.019 Uiso calc 1
H H3B 0.4478 0.5417 0.3596 0.019 Uiso calc 1
C C4 0.51013(16) 0.59518(16) 0.39810(2) 0.0163(2) Uani d 1
H H4 0.3853 0.6182 0.4033 0.020 Uiso calc 1
C C5 0.60719(16) 0.51906(16) 0.42174(2) 0.0161(2) Uani d 1
H H5A 0.7259 0.4823 0.4159 0.019 Uiso calc 1
H H5B 0.6234 0.6151 0.4347 0.019 Uiso calc 1
C C6 0.49800(17) 0.37683(17) 0.46270(2) 0.0204(3) Uani d 1
H H6 0.5217 0.4839 0.4717 0.025 Uiso calc 1
C C7 0.43774(18) 0.23177(19) 0.47628(2) 0.0230(3) Uani d 1
C C8 0.40179(17) 0.07342(18) 0.46443(3) 0.0213(3) Uani d 1
H H8 0.3626 -0.0252 0.4743 0.026 Uiso calc 1
C C9 0.42478(16) 0.06272(17) 0.43749(2) 0.0178(2) Uani d 1
H H9 0.3990 -0.0447 0.4287 0.021 Uiso calc 1
C C21 0.40917(16) 0.21035(17) 0.35058(2) 0.0175(2) Uani d 1
H H21 0.3378 0.2677 0.3379 0.021 Uiso calc 1
C C22 0.48755(16) 0.06184(17) 0.34316(2) 0.0189(3) Uani d 1
H H22 0.5561 0.0026 0.3560 0.023 Uiso calc 1
C C23 0.47892(17) -0.02029(17) 0.31701(2) 0.0194(3) Uani d 1
C C24 0.59407(19) -0.1587(2) 0.31126(3) 0.0260(3) Uani d 1
H H24 0.6742 -0.1984 0.3243 0.031 Uiso calc 1
C C25 0.5932(2) -0.2391(2) 0.28677(3) 0.0305(3) Uani d 1
H H25 0.6731 -0.3322 0.2831 0.037 Uiso calc 1
C C26 0.4756(2) -0.1834(2) 0.26774(3) 0.0287(3) Uani d 1
H H26 0.4751 -0.2376 0.2510 0.034 Uiso calc 1
C C27 0.3588(2) -0.04858(19) 0.27327(3) 0.0268(3) Uani d 1
H H27 0.2773 -0.0113 0.2603 0.032 Uiso calc 1
C C28 0.35978(19) 0.03281(18) 0.29769(2) 0.0230(3) Uani d 1
H H28 0.2788 0.1252 0.3013 0.028 Uiso calc 1
C C5A 0.52398(15) 0.36544(16) 0.43571(2) 0.0156(2) Uani d 1
C C9A 0.48504(15) 0.20665(16) 0.42300(2) 0.0145(2) Uani d 1
H H1N 0.503(2) 0.071(2) 0.3910(3) 0.016(4) Uiso d 1
H H1O 0.705(3) 0.743(3) 0.3911(3) 0.038(5) Uiso d 1

loop_
_atom_site_aniso_label
_atom_site_aniso_U_11
_atom_site_aniso_U_22
_atom_site_aniso_U_33
_atom_site_aniso_U_12
_atom_site_aniso_U_13
_atom_site_aniso_U_23
O1 0.0207(4) 0.0099(4) 0.0268(5) -0.0010(3) -0.0003(4) 0.0033(3)
N1 0.0191(5) 0.0097(5) 0.0153(5) 0.0002(4) -0.0008(4) 0.0010(4)
F1 0.0618(6) 0.0304(5) 0.0156(4) -0.0003(4) 0.0054(4) 0.0026(3)
C2 0.0149(5) 0.0127(6) 0.0170(5) -0.0006(4) -0.0016(4) 0.0019(4)
C3 0.0172(5) 0.0124(5) 0.0181(5) -0.0004(4) -0.0010(4) 0.0034(4)
C4 0.0164(5) 0.0101(5) 0.0222(6) -0.0006(4) 0.0005(4) 0.0029(4)
C5 0.0182(5) 0.0115(5) 0.0185(5) -0.0013(4) -0.0012(4) -0.0002(4)
C6 0.0270(6) 0.0166(6) 0.0177(6) 0.0022(5) -0.0009(5) -0.0007(5)
C7 0.0297(6) 0.0251(7) 0.0142(5) 0.0032(6) 0.0006(5) 0.0039(5)
C8 0.0232(6) 0.0192(6) 0.0214(6) -0.0011(5) 0.0003(5) 0.0077(5)
C9 0.0177(5) 0.0145(6) 0.0213(6) -0.0017(5) -0.0027(4) 0.0028(5)
C21 0.0191(5) 0.0162(6) 0.0171(5) -0.0031(5) -0.0039(4) 0.0030(4)
C22 0.0198(6) 0.0200(6) 0.0168(6) -0.0003(5) -0.0034(4) 0.0011(5)
C23 0.0235(6) 0.0170(6) 0.0178(6) -0.0033(5) 0.0000(5) 0.0007(5)
C24 0.0275(7) 0.0266(7) 0.0240(6) 0.0029(6) -0.0017(5) -0.0016(5)
C25 0.0342(7) 0.0289(8) 0.0283(7) 0.0014(6) 0.0042(6) -0.0065(6)
C26 0.0407(8) 0.0270(7) 0.0184(6) -0.0099(6) 0.0042(6) -0.0034(5)
C27 0.0401(8) 0.0233(7) 0.0170(6) -0.0078(6) -0.0048(5) 0.0033(5)
C28 0.0311(7) 0.0180(6) 0.0200(6) -0.0015(5) -0.0036(5) 0.0018(5)
C5A 0.0156(5) 0.0134(6) 0.0176(5) 0.0025(4) -0.0008(4) 0.0014(4)
C9A 0.0131(5) 0.0146(6) 0.0158(5) 0.0012(4) -0.0014(4) 0.0016(4)

loop_
_atom_type_symbol
_atom_type_description
_atom_type_scat_dispersion_real
_atom_type_scat_dispersion_imag
_atom_type_scat_source
C C 0.0033 0.0016 'International Tables Vol C Tables 4.2.6.8 and 6.1.1.4'
H H 0.0000 0.0000 'International Tables Vol C Tables 4.2.6.8 and 6.1.1.4'
N N 0.0061 0.0033 'International Tables Vol C Tables 4.2.6.8 and 6.1.1.4'
O O 0.0106 0.0060 'International Tables Vol C Tables 4.2.6.8 and 6.1.1.4'
F F 0.0171 0.0103 'International Tables Vol C Tables 4.2.6.8 and 6.1.1.4'

loop_
_geom_angle_atom_site_label_1
_geom_angle_atom_site_label_2
_geom_angle_atom_site_label_3
_geom_angle
C9A N1 C2 117.48(10)
N1 C2 C21 110.88(10)
N1 C2 C3 111.35(9)
C21 C2 C3 108.83(10)
C4 C3 C2 116.02(10)
O1 C4 C3 108.10(10)
O1 C4 C5 108.78(10)
C3 C4 C5 115.01(10)
C5A C5 C4 117.65(10)
C7 C6 C5A 119.61(12)
F1 C7 C8 118.75(12)
F1 C7 C6 118.32(12)
C8 C7 C6 122.92(12)
C7 C8 C9 117.54(12)
C8 C9 C9A 121.33(12)
C22 C21 C2 126.64(11)
C21 C22 C23 126.59(12)
C28 C23 C24 118.28(12)
C28 C23 C22 123.04(12)
C24 C23 C22 118.68(12)
C25 C24 C23 121.02(13)
C26 C25 C24 119.93(14)
C27 C26 C25 119.75(13)
C26 C27 C28 120.53(13)
C27 C28 C23 120.48(13)
C6 C5A C9A 118.76(11)
C6 C5A C5 118.63(11)
C9A C5A C5 122.40(11)
C9 C9A C5A 119.82(11)
C9 C9A N1 119.24(11)
C5A C9A N1 120.71(11)

loop_
_geom_bond_atom_site_label_1
_geom_bond_atom_site_label_2
_geom_bond_distance
O1 C4 1.4367(14)
N1 C9A 1.4312(15)
N1 C2 1.4786(15)
F1 C7 1.3649(14)
C2 C21 1.5058(17)
C2 C3 1.5321(16)
C3 C4 1.5235(17)
C4 C5 1.5264(16)
C5 C5A 1.5050(16)
C6 C7 1.3785(19)
C6 C5A 1.3936(17)
C7 C8 1.372(2)
C8 C9 1.3880(17)
C9 C9A 1.3957(17)
C21 C22 1.3292(18)
C22 C23 1.4739(17)
C23 C28 1.3970(18)
C23 C24 1.3974(19)
C24 C25 1.390(2)
C25 C26 1.385(2)
C26 C27 1.382(2)
C27 C28 1.3904(18)
C5A C9A 1.3995(17)

loop_
_geom_hbond_atom_site_label_D
_geom_hbond_atom_site_label_H
_geom_hbond_atom_site_label_A
_geom_hbond_site_symmetry_A
_geom_hbond_distance_DH
_geom_hbond_distance_HA
_geom_hbond_distance_DA
_geom_hbond_angle_DHA
N1 H1N O1 1_545 0.904(17) 2.450(16) 3.2709(14) 151(13)
O1 H1O N1 8_765 0.88(2) 2.14(2) 3.0187(14) 172.9(16)
C5 H5A N1 8_765 0.99 2.67 3.3657(16) 127.6
C6 H6 F1 5_666 0.95 2.47 3.4236(16) 176.8
C5 H5A O1 8_755 0.99 2.53 3.4027(15) 147.5

loop_
_geom_torsion_atom_site_label_1
_geom_torsion_atom_site_label_2
_geom_torsion_atom_site_label_3
_geom_torsion_atom_site_label_4
_geom_torsion
C9A N1 C2 C21 -154.56(10)
C9A N1 C2 C3 84.10(12)
N1 C2 C3 C4 -65.54(13)
C21 C2 C3 C4 171.93(10)
C2 C3 C4 O1 -177.68(9)
C2 C3 C4 C5 60.58(14)
O1 C4 C5 C5A 168.01(10)
C3 C4 C5 C5A -70.62(14)
C5A C6 C7 F1 -179.62(12)
C5A C6 C7 C8 0.2(2)
F1 C7 C8 C9 178.58(12)
C6 C7 C8 C9 -1.3(2)
C7 C8 C9 C9A 1.04(19)
N1 C2 C21 C22 -6.00(17)
C3 C2 C21 C22 116.81(14)
C2 C21 C22 C23 -178.19(12)
C21 C22 C23 C28 -11.9(2)
C21 C22 C23 C24 168.68(13)
C28 C23 C24 C25 1.4(2)
C22 C23 C24 C25 -179.08(13)
C23 C24 C25 C26 -0.7(2)
C24 C25 C26 C27 -0.4(2)
C25 C26 C27 C28 0.7(2)
C26 C27 C28 C23 0.1(2)
C24 C23 C28 C27 -1.1(2)
C22 C23 C28 C27 179.41(12)
C7 C6 C5A C9A 1.06(18)
C7 C6 C5A C5 -173.82(12)
C4 C5 C5A C6 -126.84(12)
C4 C5 C5A C9A 58.48(16)
C8 C9 C9A C5A 0.20(18)
C8 C9 C9A N1 174.73(11)
C6 C5A C9A C9 -1.26(17)
C5 C5A C9A C9 173.41(11)
C6 C5A C9A N1 -175.70(11)
C5 C5A C9A N1 -1.03(17)
C2 N1 C9A C9 120.88(12)
C2 N1 C9A C5A -64.65(14)
